data_7236018
loop_
_publ_author_name
'Sharma, Shivangi'
'Naganaboina, Ram Tilak'
'Peddinti, Rama Krishna'

_publ_section_title
;
 Expedient synthesis of nitrovinyl substituted bicyclo[2.2.2]octenone
 scaffolds
;
_journal_issue 121
_journal_name_full 'RSC Advances'
_journal_page_first 100060
_journal_paper_doi 10.1039/C5RA20016D
_journal_volume 5
_journal_year 2015
_chemical_formula_sum 'C20 H23 N O7'
_chemical_formula_weight 389.14
_space_group_crystal_system monoclinic
_space_group_IT_number 14
_space_group_name_Hall '-P 2yn'
_space_group_name_H-M_alt 'P 1 21/n 1'
_atom_sites_solution_hydrogens difmap
_atom_sites_solution_primary direct
_atom_sites_solution_secondary difmap
_audit_creation_method SHELXL-2014/6
_audit_update_record
;
2015-03-10 deposited with the CCDC.
2015-11-05 downloaded from the CCDC.
;
_cell_angle_alpha 90
_cell_angle_beta 111.020(4)
_cell_angle_gamma 90
_cell_formula_units_Z 4
_cell_length_a 14.4111(13)
_cell_length_b 7.9952(7)
_cell_length_c 17.4713(14)
_cell_measurement_temperature 296(2)
_cell_volume 1879.1(3)
_computing_structure_refinement 'SHELXL-2014/6 (Sheldrick, 2014)'
_diffrn_ambient_temperature 296(2)
_diffrn_measured_fraction_theta_full 0.865
_diffrn_measured_fraction_theta_max 0.995
_diffrn_measurement_device_type 'CCD area detector'
_diffrn_measurement_method 'phi-omega scan'
_diffrn_radiation_type MoK\a
_diffrn_radiation_wavelength 0.71073
_diffrn_reflns_av_R_equivalents 0.0330
_diffrn_reflns_av_unetI/netI 0.0195
_diffrn_reflns_Laue_measured_fraction_full 0.865
_diffrn_reflns_Laue_measured_fraction_max 0.995
_diffrn_reflns_limit_h_max 14
_diffrn_reflns_limit_h_min -16
_diffrn_reflns_limit_k_max 9
_diffrn_reflns_limit_k_min -9
_diffrn_reflns_limit_l_max 19
_diffrn_reflns_limit_l_min -20
_diffrn_reflns_number 23541
_diffrn_reflns_point_group_measured_fraction_full 0.865
_diffrn_reflns_point_group_measured_fraction_max 0.995
_diffrn_reflns_theta_full 25.242
_diffrn_reflns_theta_max 24.022
_diffrn_reflns_theta_min 1.579
_exptl_absorpt_coefficient_mu 0.105
_exptl_absorpt_correction_type multi-scan
_exptl_crystal_colour Orange
_exptl_crystal_density_diffrn 1.253
_exptl_crystal_description Needle
_exptl_crystal_F_000 748
_exptl_crystal_size_max 0.18
_exptl_crystal_size_mid 0.15
_exptl_crystal_size_min 0.12
_exptl_transmission_factor_max 0.973
_exptl_transmission_factor_min 0.959
_refine_diff_density_max 0.146
_refine_diff_density_min -0.174
_refine_diff_density_rms 0.039
_refine_ls_extinction_method none
_refine_ls_goodness_of_fit_ref 1.049
_refine_ls_hydrogen_treatment refall
_refine_ls_matrix_type full
_refine_ls_number_parameters 345
_refine_ls_number_reflns 2939
_refine_ls_number_restraints 0
_refine_ls_restrained_S_all 1.049
_refine_ls_R_factor_all 0.0487
_refine_ls_R_factor_gt 0.0366
_refine_ls_shift/su_max 0.037
_refine_ls_shift/su_mean 0.002
_refine_ls_structure_factor_coef Fsqd
_refine_ls_weighting_details 'w=1/[\s^2^(Fo^2^)+(0.1000P)^2^] where P=(Fo^2^+2Fc^2^)/3'
_refine_ls_weighting_scheme calc
_refine_ls_wR_factor_gt 0.1147
_refine_ls_wR_factor_ref 0.1351
_reflns_Friedel_coverage 0.000
_reflns_number_gt 2343
_reflns_number_total 2939
_reflns_threshold_expression 'I > 2\s(I)'
_cod_data_source_file c5ra20016d2.cif
_cod_data_source_block datam
_cod_original_sg_symbol_H-M 'P 21/n'
_cod_database_code 7236018
_shelx_space_group_comment
;
The symmetry employed for this shelxl refinement is uniquely defined
by the following loop, which should always be used as a source of
symmetry information in preference to the above space-group names.
They are only intended as comments.
;
_shelxl_version_number 2014/6

loop_
_space_group_symop_operation_xyz
'x, y, z'
'-x+1/2, y+1/2, -z+1/2'
'-x, -y, -z'
'x-1/2, -y-1/2, z-1/2'

loop_
_atom_site_label
_atom_site_type_symbol
_atom_site_fract_x
_atom_site_fract_y
_atom_site_fract_z
_atom_site_U_iso_or_equiv
_atom_site_adp_type
_atom_site_occupancy
_atom_site_site_symmetry_order
_atom_site_calc_flag
O6 O 0.23880(8) 0.78941(14) 0.20269(8) 0.0411(3) Uani 1 1 d
O5 O 0.27788(8) 0.58964(15) 0.12104(7) 0.0443(4) Uani 1 1 d
O2 O 0.57544(10) 0.6911(2) 0.05173(8) 0.0643(5) Uani 1 1 d
O7 O 0.32431(10) 0.95782(17) 0.10676(8) 0.0517(4) Uani 1 1 d
C20 C 0.44591(12) 0.7524(2) 0.31805(10) 0.0354(4) Uani 1 1 d
C8 C 0.62043(13) 0.6622(2) 0.19468(11) 0.0377(4) Uani 1 1 d
O4 O 0.45157(13) 0.7968(2) 0.55780(9) 0.0711(5) Uani 1 1 d
C19 C 0.31499(12) 0.7098(2) 0.18371(10) 0.0351(4) Uani 1 1 d
C18 C 0.51060(13) 0.6671(2) 0.18092(12) 0.0373(4) Uani 1 1 d
C17 C 0.36817(13) 0.8544(2) 0.15637(11) 0.0368(4) Uani 1 1 d
O1 O 0.86918(10) 0.6514(2) 0.35801(9) 0.0692(5) Uani 1 1 d
C16 C 0.44742(13) 0.7593(2) 0.40102(11) 0.0398(5) Uani 1 1 d
C10 C 0.79285(14) 0.6609(2) 0.28346(12) 0.0472(5) Uani 1 1 d
C15 C 0.40389(14) 0.6519(3) 0.43506(11) 0.0432(5) Uani 1 1 d
C14 C 0.39264(12) 0.6204(2) 0.25622(10) 0.0341(4) Uani 1 1 d
N1 N 0.41347(12) 0.6695(2) 0.51981(10) 0.0503(5) Uani 1 1 d
O3 O 0.38283(12) 0.5541(2) 0.55044(9) 0.0720(5) Uani 1 1 d
C9 C 0.69264(14) 0.6526(2) 0.27247(12) 0.0446(5) Uani 1 1 d
C13 C 0.47275(13) 0.5380(2) 0.22810(12) 0.0377(4) Uani 1 1 d
C6 C 0.75054(15) 0.6858(3) 0.13901(14) 0.0516(5) Uani 1 1 d
C7 C 0.65026(14) 0.6783(2) 0.12748(11) 0.0438(5) Uani 1 1 d
C12 C 0.49374(13) 0.8646(2) 0.28803(11) 0.0380(4) Uani 1 1 d
C11 C 0.47919(12) 0.8467(2) 0.19956(11) 0.0369(4) Uani 1 1 d
C5 C 0.82068(15) 0.6789(3) 0.21639(14) 0.0507(5) Uani 1 1 d
C4 C 0.18027(18) 0.6826(3) 0.23332(18) 0.0529(6) Uani 1 1 d
C3 C 0.19699(18) 0.6412(3) 0.04941(15) 0.0593(6) Uani 1 1 d
C2 C 0.6003(2) 0.6820(5) -0.01922(16) 0.0700(7) Uani 1 1 d
C1 C 0.8446(2) 0.6484(5) 0.42918(16) 0.0829(9) Uani 1 1 d
H2 H 0.8879(17) 0.690(3) 0.2262(13) 0.056(6) Uiso 1 1 d
H1 H 0.6720(15) 0.640(2) 0.3198(13) 0.055(6) Uiso 1 1 d
H5 H 0.539(2) 0.683(4) -0.064(2) 0.097(9) Uiso 1 1 d
H3 H 0.811(3) 0.756(4) 0.431(2) 0.114(12) Uiso 1 1 d
H4 H 0.905(2) 0.644(4) 0.4744(19) 0.109(10) Uiso 1 1 d
H6 H 0.637(2) 0.576(4) -0.0167(18) 0.105(10) Uiso 1 1 d
H8 H 0.5114(12) 0.930(2) 0.1783(10) 0.033(4) Uiso 1 1 d
H7 H 0.5243(14) 0.495(2) 0.2755(12) 0.040(5) Uiso 1 1 d
H10 H 0.4760(14) 0.648(2) 0.1221(12) 0.039(5) Uiso 1 1 d
H9 H 0.4438(14) 0.434(2) 0.1908(11) 0.047(5) Uiso 1 1 d
H11 H 0.3618(13) 0.535(2) 0.2778(10) 0.033(4) Uiso 1 1 d
H12 H 0.5301(15) 0.953(3) 0.3209(12) 0.051(5) Uiso 1 1 d
H13 H 0.7691(15) 0.698(2) 0.0921(13) 0.056(6) Uiso 1 1 d
H14 H 0.3684(14) 0.554(3) 0.4131(12) 0.043(5) Uiso 1 1 d
H15 H 0.4857(17) 0.851(3) 0.4334(14) 0.064(6) Uiso 1 1 d
H16 H 0.1841(18) 0.564(4) 0.2194(15) 0.080(8) Uiso 1 1 d
H17 H 0.199(2) 0.690(4) 0.291(2) 0.092(10) Uiso 1 1 d
H18 H 0.142(3) 0.666(4) 0.065(2) 0.120(12) Uiso 1 1 d
H23 H 0.1157(18) 0.723(3) 0.2166(13) 0.060(6) Uiso 1 1 d
H20 H 0.183(2) 0.537(5) 0.014(2) 0.121(11) Uiso 1 1 d
H22 H 0.640(3) 0.769(4) -0.015(2) 0.107(12) Uiso 1 1 d
H21 H 0.211(2) 0.748(4) 0.022(2) 0.112(10) Uiso 1 1 d
H24 H 0.802(2) 0.556(4) 0.4299(19) 0.104(10) Uiso 1 1 d

loop_
_atom_site_aniso_label
_atom_site_aniso_U_11
_atom_site_aniso_U_22
_atom_site_aniso_U_33
_atom_site_aniso_U_23
_atom_site_aniso_U_13
_atom_site_aniso_U_12
O6 0.0347(7) 0.0391(7) 0.0567(8) 0.0007(6) 0.0250(6) 0.0004(5)
O5 0.0366(7) 0.0493(7) 0.0413(7) -0.0102(6) 0.0070(6) -0.0007(6)
O2 0.0481(8) 0.1134(13) 0.0372(8) 0.0084(8) 0.0223(7) 0.0087(8)
O7 0.0457(8) 0.0583(8) 0.0512(8) 0.0170(7) 0.0174(6) 0.0044(6)
C20 0.0285(9) 0.0435(10) 0.0350(10) -0.0035(7) 0.0121(7) 0.0004(7)
C8 0.0341(10) 0.0428(10) 0.0402(10) -0.0015(8) 0.0184(8) 0.0021(7)
O4 0.0747(11) 0.0963(12) 0.0453(9) -0.0208(9) 0.0252(8) -0.0137(9)
C19 0.0303(9) 0.0393(9) 0.0381(10) -0.0052(7) 0.0154(7) -0.0019(7)
C18 0.0319(9) 0.0490(10) 0.0324(10) -0.0023(8) 0.0132(8) 0.0006(8)
C17 0.0382(10) 0.0414(10) 0.0337(10) -0.0015(8) 0.0165(8) 0.0017(8)
O1 0.0378(8) 0.1135(13) 0.0512(9) -0.0030(8) 0.0098(7) 0.0039(8)
C16 0.0313(9) 0.0499(11) 0.0376(10) -0.0069(8) 0.0117(8) 0.0009(8)
C10 0.0344(10) 0.0573(12) 0.0479(12) -0.0021(9) 0.0124(9) 0.0032(8)
C15 0.0396(10) 0.0567(12) 0.0352(10) -0.0030(9) 0.0158(8) 0.0019(9)
C14 0.0331(9) 0.0369(9) 0.0360(10) -0.0009(7) 0.0167(8) -0.0035(7)
N1 0.0410(9) 0.0751(12) 0.0377(10) 0.0025(9) 0.0178(7) 0.0089(9)
O3 0.0824(11) 0.0912(12) 0.0508(9) 0.0123(8) 0.0342(9) 0.0011(9)
C9 0.0375(10) 0.0602(12) 0.0401(11) -0.0014(9) 0.0187(9) 0.0011(8)
C13 0.0339(10) 0.0424(10) 0.0379(10) -0.0006(8) 0.0143(8) 0.0026(8)
C6 0.0466(12) 0.0662(13) 0.0526(13) 0.0051(10) 0.0305(11) 0.0046(10)
C7 0.0393(10) 0.0551(11) 0.0415(11) 0.0039(9) 0.0199(9) 0.0053(8)
C12 0.0307(9) 0.0416(10) 0.0410(10) -0.0053(8) 0.0120(8) -0.0024(8)
C11 0.0319(9) 0.0397(10) 0.0419(10) 0.0027(8) 0.0167(8) -0.0044(7)
C5 0.0344(11) 0.0574(12) 0.0664(14) 0.0023(10) 0.0253(10) 0.0045(9)
C4 0.0426(12) 0.0484(13) 0.0798(18) 0.0089(11) 0.0368(12) 0.0008(10)
C3 0.0456(13) 0.0737(16) 0.0462(13) -0.0064(12) 0.0015(10) -0.0011(11)
C2 0.0708(18) 0.103(2) 0.0435(14) 0.0021(14) 0.0289(13) 0.0101(17)
C1 0.0564(16) 0.138(3) 0.0470(15) -0.0060(16) 0.0096(13) -0.0115(18)

loop_
_atom_type_symbol
_atom_type_description
_atom_type_scat_dispersion_real
_atom_type_scat_dispersion_imag
_atom_type_scat_source
C C 0.0033 0.0016 'International Tables Vol C Tables 4.2.6.8 and 6.1.1.4'
H H 0.0000 0.0000 'International Tables Vol C Tables 4.2.6.8 and 6.1.1.4'
N N 0.0061 0.0033 'International Tables Vol C Tables 4.2.6.8 and 6.1.1.4'
O O 0.0106 0.0060 'International Tables Vol C Tables 4.2.6.8 and 6.1.1.4'

loop_
_geom_angle_atom_site_label_1
_geom_angle_atom_site_label_2
_geom_angle_atom_site_label_3
_geom_angle
C19 O6 C4 115.62(14)
C19 O5 C3 116.49(15)
C7 O2 C2 118.81(18)
C12 C20 C16 122.71(16)
C12 C20 C14 112.77(15)
C16 C20 C14 124.52(15)
C9 C8 C7 118.76(16)
C9 C8 C18 122.11(16)
C7 C8 C18 119.01(16)
O6 C19 O5 112.35(13)
O6 C19 C14 114.57(13)
O5 C19 C14 106.56(13)
O6 C19 C17 104.38(13)
O5 C19 C17 111.10(13)
C14 C19 C17 107.85(13)
C8 C18 C13 116.71(15)
C8 C18 C11 110.62(14)
C13 C18 C11 108.52(14)
O7 C17 C11 125.43(16)
O7 C17 C19 122.97(16)
C11 C17 C19 111.60(14)
C10 O1 C1 117.90(17)
C15 C16 C20 126.02(18)
O1 C10 C5 115.78(17)
O1 C10 C9 124.63(18)
C5 C10 C9 119.60(19)
C16 C15 N1 120.76(19)
C20 C14 C19 107.40(13)
C20 C14 C13 106.15(13)
C19 C14 C13 109.95(13)
O3 N1 O4 123.22(17)
O3 N1 C15 117.22(18)
O4 N1 C15 119.56(18)
C8 C9 C10 120.71(18)
C18 C13 C14 109.36(14)
C5 C6 C7 120.24(19)
O2 C7 C6 123.47(17)
O2 C7 C8 116.37(16)
C6 C7 C8 120.13(18)
C20 C12 C11 116.03(16)
C12 C11 C17 104.17(14)
C12 C11 C18 110.97(14)
C17 C11 C18 105.44(13)
C6 C5 C10 120.55(19)

loop_
_geom_bond_atom_site_label_1
_geom_bond_atom_site_label_2
_geom_bond_distance
O6 C19 1.408(2)
O6 C4 1.432(2)
O5 C19 1.410(2)
O5 C3 1.431(3)
O2 C7 1.379(2)
O2 C2 1.411(3)
O7 C17 1.200(2)
C20 C12 1.347(2)
C20 C16 1.443(3)
C20 C14 1.508(2)
C8 C9 1.386(3)
C8 C7 1.393(3)
C8 C18 1.514(2)
O4 N1 1.231(2)
C19 C14 1.533(2)
C19 C17 1.554(2)
C18 C13 1.538(3)
C18 C11 1.575(2)
C17 C11 1.506(2)
O1 C10 1.373(2)
O1 C1 1.410(3)
C16 C15 1.323(3)
C10 C5 1.375(3)
C10 C9 1.388(3)
C15 N1 1.444(3)
C14 C13 1.554(2)
N1 O3 1.226(2)
C6 C5 1.368(3)
C6 C7 1.387(3)
C12 C11 1.490(3)
